data_7233886
loop_
_publ_author_name
'Kunchala Dhanunjayarao'
'Vanga Mukundam'
'Krishnan Venkatasubbaiah'

_publ_section_title
;
 A highly selective ratiometric detection of F- based on excited-state
 intramolecular proton-transfer (imidazole) materials
;
_journal_name_full 'Journal of Materials Chemistry C'
_journal_page_first 8599
_journal_page_last 8606
_journal_paper_doi 10.1039/C4TC01711K
_journal_volume 2
_journal_year 2014
_chemical_formula_moiety 'C28 H22 N2 O'
_chemical_formula_sum 'C28 H22 N2 O'
_chemical_formula_weight 402.48
_space_group_IT_number 2
_space_group_name_Hall '-P 1'
_space_group_name_H-M_alt 'P -1'
_symmetry_cell_setting triclinic
_symmetry_space_group_name_H-M 'P -1'
_atom_sites_solution_hydrogens geom
_atom_sites_solution_primary direct
_atom_sites_solution_secondary difmap
_cell_angle_alpha 89.314(2)
_cell_angle_beta 76.447(2)
_cell_angle_gamma 86.532(2)
_cell_formula_units_Z 2
_cell_length_a 10.0790(3)
_cell_length_b 10.2068(3)
_cell_length_c 10.6405(3)
_cell_measurement_reflns_used 1932
_cell_measurement_temperature 296(2)
_cell_measurement_theta_max 21.53
_cell_measurement_theta_min 2.51
_cell_volume 1062.20(5)
_computing_cell_refinement 'SAINT (Bruker, 2007)'
_computing_data_collection 'SMART (Bruker, 2007)'
_computing_data_reduction 'SAINT (Bruker, 2007)'
_computing_structure_refinement 'SHELXL-97 (Sheldrick, 1997)'
_computing_structure_solution 'SHELXS-97 (Sheldrick, 1990)'
_diffrn_ambient_temperature 296(2)
_diffrn_measured_fraction_theta_full 0.992
_diffrn_measured_fraction_theta_max 0.992
_diffrn_measurement_device_type 'Bruker APEX-II CCD'
_diffrn_measurement_method '\f and \w scans'
_diffrn_radiation_monochromator graphite
_diffrn_radiation_source 'fine-focus sealed tube'
_diffrn_radiation_type MoK\a
_diffrn_radiation_wavelength 0.71073
_diffrn_reflns_av_R_equivalents 0.0477
_diffrn_reflns_av_sigmaI/netI 0.0633
_diffrn_reflns_limit_h_max 14
_diffrn_reflns_limit_h_min -13
_diffrn_reflns_limit_k_max 14
_diffrn_reflns_limit_k_min -12
_diffrn_reflns_limit_l_max 14
_diffrn_reflns_limit_l_min -14
_diffrn_reflns_number 18495
_diffrn_reflns_theta_full 30.07
_diffrn_reflns_theta_max 30.07
_diffrn_reflns_theta_min 1.97
_exptl_absorpt_coefficient_mu 0.077
_exptl_absorpt_correction_T_max 0.7460
_exptl_absorpt_correction_T_min 0.6881
_exptl_absorpt_correction_type multi-scan
_exptl_absorpt_process_details '(SADABS; Blessing, 1995)'
_exptl_crystal_colour colorless
_exptl_crystal_density_diffrn 1.258
_exptl_crystal_density_method 'not measured'
_exptl_crystal_description block
_exptl_crystal_F_000 424
_exptl_crystal_size_max 0.28
_exptl_crystal_size_mid 0.25
_exptl_crystal_size_min 0.20
_refine_diff_density_max 0.271
_refine_diff_density_min -0.234
_refine_diff_density_rms 0.078
_refine_ls_extinction_coef 0.029(5)
_refine_ls_extinction_expression Fc^*^=kFc[1+0.001xFc^2^\l^3^/sin(2\q)]^-1/4^
_refine_ls_extinction_method SHELXL
_refine_ls_goodness_of_fit_ref 0.971
_refine_ls_hydrogen_treatment mixed
_refine_ls_matrix_type full
_refine_ls_number_parameters 283
_refine_ls_number_reflns 6183
_refine_ls_number_restraints 0
_refine_ls_restrained_S_all 0.971
_refine_ls_R_factor_all 0.1240
_refine_ls_R_factor_gt 0.0608
_refine_ls_shift/su_max 0.008
_refine_ls_shift/su_mean 0.000
_refine_ls_structure_factor_coef Fsqd
_refine_ls_weighting_details 'calc w=1/[\s^2^(Fo^2^)+(0.0950P)^2^+0.0000P] where P=(Fo^2^+2Fc^2^)/3'
_refine_ls_weighting_scheme calc
_refine_ls_wR_factor_gt 0.1502
_refine_ls_wR_factor_ref 0.1882
_reflns_number_gt 3231
_reflns_number_total 6183
_reflns_threshold_expression >2sigma(I)
_cod_data_source_file 1000002.cif
_cod_data_source_block PCOD1000002
_cod_depositor_comments
;
The following automatic conversions were performed:

data item '_symmetry_cell_setting' value 'Triclinic' was changed to
'triclinic' in accordance with the built-in table derived from the
CIF Core dictionary named 'cif_core.dic' version 2.4.5 last updated
on 2014-11-21.

Automatic conversion script
Id: cif_fix_values 6909 2019-04-08 15:41:33Z antanas 
;
_cod_original_sg_symbol_H-M P-1
_cod_database_code 7233886

loop_
_symmetry_equiv_pos_as_xyz
'x, y, z'
'-x, -y, -z'

loop_
_atom_site_label
_atom_site_type_symbol
_atom_site_fract_x
_atom_site_fract_y
_atom_site_fract_z
_atom_site_U_iso_or_equiv
_atom_site_adp_type
_atom_site_occupancy
_atom_site_symmetry_multiplicity
_atom_site_calc_flag
_atom_site_refinement_flags
_atom_site_disorder_assembly
_atom_site_disorder_group
C16 C 0.0046(2) 1.0287(2) 0.2963(2) 0.0718(7) Uani 1 1 d . . .
H16A H 0.0339 1.0330 0.2039 0.108 Uiso 1 1 calc R . .
H16B H -0.0152 1.1159 0.3311 0.108 Uiso 1 1 calc R . .
H16C H -0.0761 0.9801 0.3197 0.108 Uiso 1 1 calc R . .
N2 N 0.45477(14) 0.76758(14) 0.45698(14) 0.0386(4) Uani 1 1 d . . .
N1 N 0.66546(15) 0.68037(14) 0.42740(14) 0.0422(4) Uani 1 1 d . . .
O1 O 0.84781(14) 0.69358(17) 0.21604(15) 0.0687(5) Uani 1 1 d . . .
H1 H 0.8144 0.6736 0.2912 0.103 Uiso 1 1 calc R . .
C13 C 0.11639(19) 0.96134(19) 0.35017(18) 0.0479(5) Uani 1 1 d . . .
C12 C 0.1245(2) 0.8264(2) 0.3645(2) 0.0527(5) Uani 1 1 d . . .
H12 H 0.0564 0.7776 0.3459 0.063 Uiso 1 1 calc R . .
C11 C 0.23161(19) 0.76253(17) 0.40587(19) 0.0464(5) Uani 1 1 d . . .
H11 H 0.2352 0.6718 0.4155 0.056 Uiso 1 1 calc R . .
C10 C 0.33282(16) 0.83454(16) 0.43261(16) 0.0368(4) Uani 1 1 d . . .
C3 C 0.46978(18) 0.72111(16) 0.57699(17) 0.0388(4) Uani 1 1 d . . .
C2 C 0.60133(18) 0.66704(16) 0.55604(17) 0.0400(4) Uani 1 1 d . . .
C23 C 0.67818(19) 0.60481(16) 0.64557(17) 0.0419(4) Uani 1 1 d . . .
C28 C 0.6154(2) 0.54673(19) 0.76117(19) 0.0529(5) Uani 1 1 d . . .
H28 H 0.5205 0.5466 0.7855 0.063 Uiso 1 1 calc R . .
C27 C 0.6938(3) 0.4887(2) 0.8408(2) 0.0626(6) Uani 1 1 d . . .
H27 H 0.6508 0.4507 0.9184 0.075 Uiso 1 1 calc R . .
C26 C 0.8338(3) 0.4872(2) 0.8059(2) 0.0620(6) Uani 1 1 d . . .
H26 H 0.8855 0.4479 0.8594 0.074 Uiso 1 1 calc R . .
C14 C 0.2159(2) 1.03126(19) 0.3851(2) 0.0509(5) Uani 1 1 d . . .
H14 H 0.2102 1.1224 0.3805 0.061 Uiso 1 1 calc R . .
C15 C 0.32303(19) 0.96906(17) 0.42652(18) 0.0437(4) Uani 1 1 d . . .
H15 H 0.3883 1.0179 0.4502 0.052 Uiso 1 1 calc R . .
C1 C 0.57607(17) 0.73923(16) 0.36838(17) 0.0389(4) Uani 1 1 d . . .
C25 C 0.8970(2) 0.54379(19) 0.6922(2) 0.0571(6) Uani 1 1 d . . .
H25 H 0.9919 0.5434 0.6685 0.068 Uiso 1 1 calc R . .
C24 C 0.8201(2) 0.60160(17) 0.6123(2) 0.0490(5) Uani 1 1 d . . .
H24 H 0.8642 0.6391 0.5349 0.059 Uiso 1 1 calc R . .
C4 C 0.36044(18) 0.73919(17) 0.69592(17) 0.0387(4) Uani 1 1 d . . .
C5 C 0.2737(2) 0.64028(19) 0.7423(2) 0.0543(5) Uani 1 1 d . . .
H5 H 0.2801 0.5633 0.6949 0.065 Uiso 1 1 calc R . .
C6 C 0.1780(2) 0.6548(2) 0.8579(2) 0.0643(6) Uani 1 1 d . . .
H6 H 0.1213 0.5872 0.8886 0.077 Uiso 1 1 calc R . .
C7 C 0.1659(2) 0.7684(2) 0.9281(2) 0.0602(6) Uani 1 1 d . . .
H7 H 0.1023 0.7774 1.0068 0.072 Uiso 1 1 calc R . .
C8 C 0.2481(2) 0.8686(2) 0.8817(2) 0.0611(6) Uani 1 1 d . . .
H8 H 0.2387 0.9465 0.9282 0.073 Uiso 1 1 calc R . .
C9 C 0.3446(2) 0.85435(19) 0.7664(2) 0.0532(5) Uani 1 1 d . . .
H9 H 0.3997 0.9231 0.7356 0.064 Uiso 1 1 calc R . .
C17 C 0.61060(18) 0.76505(17) 0.22888(17) 0.0408(4) Uani 1 1 d . . .
C18 C 0.5167(2) 0.8086(2) 0.15813(19) 0.0572(5) Uani 1 1 d . . .
H18 H 0.4257 0.8250 0.2011 0.069 Uiso 1 1 calc R . .
C19 C 0.5540(2) 0.8282(2) 0.0267(2) 0.0637(6) Uani 1 1 d . . .
H19 H 0.4888 0.8580 -0.0176 0.076 Uiso 1 1 calc R . .
C20 C 0.6874(2) 0.8039(2) -0.0389(2) 0.0620(6) Uani 1 1 d . . .
H20 H 0.7131 0.8171 -0.1277 0.074 Uiso 1 1 calc R . .
C21 C 0.7820(2) 0.7602(2) 0.0271(2) 0.0613(6) Uani 1 1 d . . .
H21 H 0.8724 0.7440 -0.0178 0.074 Uiso 1 1 calc R . .
C22 C 0.74704(19) 0.73941(18) 0.15927(19) 0.0474(5) Uani 1 1 d . . .

loop_
_atom_site_aniso_label
_atom_site_aniso_U_11
_atom_site_aniso_U_22
_atom_site_aniso_U_33
_atom_site_aniso_U_23
_atom_site_aniso_U_13
_atom_site_aniso_U_12
C16 0.0526(14) 0.0940(17) 0.0690(15) 0.0144(13) -0.0216(12) 0.0203(12)
N2 0.0300(8) 0.0462(8) 0.0391(8) 0.0016(6) -0.0083(6) 0.0040(6)
N1 0.0354(8) 0.0466(8) 0.0433(9) 0.0014(7) -0.0090(7) 0.0056(6)
O1 0.0364(8) 0.1047(12) 0.0616(10) 0.0066(9) -0.0088(7) 0.0103(8)
C13 0.0388(10) 0.0619(12) 0.0398(10) 0.0047(9) -0.0065(8) 0.0118(9)
C12 0.0377(11) 0.0617(13) 0.0627(13) -0.0003(10) -0.0203(10) -0.0018(9)
C11 0.0414(10) 0.0401(10) 0.0589(12) -0.0001(8) -0.0145(9) 0.0002(8)
C10 0.0293(9) 0.0415(9) 0.0385(9) 0.0013(7) -0.0075(7) 0.0032(7)
C3 0.0366(9) 0.0393(9) 0.0417(10) 0.0029(7) -0.0123(8) 0.0015(7)
C2 0.0373(10) 0.0410(9) 0.0421(10) 0.0027(7) -0.0115(8) 0.0019(7)
C23 0.0423(10) 0.0396(10) 0.0458(11) -0.0024(8) -0.0161(9) 0.0057(8)
C28 0.0489(12) 0.0588(12) 0.0510(12) 0.0061(9) -0.0145(10) 0.0055(9)
C27 0.0727(16) 0.0659(14) 0.0510(13) 0.0108(10) -0.0210(12) 0.0053(11)
C26 0.0684(16) 0.0651(14) 0.0596(14) 0.0003(10) -0.0338(12) 0.0139(11)
C14 0.0510(12) 0.0429(10) 0.0575(12) 0.0070(9) -0.0125(10) 0.0059(9)
C15 0.0414(10) 0.0424(10) 0.0484(11) 0.0025(8) -0.0120(9) -0.0049(8)
C1 0.0325(9) 0.0407(9) 0.0428(10) 0.0002(7) -0.0091(8) 0.0031(7)
C25 0.0487(12) 0.0570(12) 0.0716(15) -0.0005(10) -0.0287(11) 0.0065(10)
C24 0.0443(11) 0.0458(11) 0.0588(13) 0.0033(9) -0.0179(10) 0.0032(8)
C4 0.0338(9) 0.0429(9) 0.0406(10) 0.0033(7) -0.0124(8) 0.0030(7)
C5 0.0523(12) 0.0502(11) 0.0579(13) -0.0023(9) -0.0069(10) -0.0071(9)
C6 0.0491(13) 0.0776(15) 0.0624(14) 0.0082(12) -0.0024(11) -0.0166(11)
C7 0.0421(12) 0.0900(16) 0.0446(12) -0.0011(11) -0.0053(9) 0.0060(11)
C8 0.0568(14) 0.0659(14) 0.0580(13) -0.0164(11) -0.0091(11) 0.0042(11)
C9 0.0523(12) 0.0498(11) 0.0557(13) -0.0035(9) -0.0086(10) -0.0042(9)
C17 0.0359(10) 0.0447(10) 0.0410(10) -0.0004(8) -0.0085(8) 0.0017(8)
C18 0.0430(12) 0.0820(15) 0.0446(12) 0.0023(10) -0.0100(9) 0.0100(10)
C19 0.0603(14) 0.0870(16) 0.0451(12) 0.0018(11) -0.0184(11) 0.0076(12)
C20 0.0644(15) 0.0791(15) 0.0390(11) -0.0014(10) -0.0048(11) -0.0057(12)
C21 0.0448(12) 0.0836(15) 0.0495(13) -0.0019(11) 0.0014(10) -0.0045(11)
C22 0.0369(10) 0.0539(11) 0.0502(12) -0.0009(9) -0.0084(9) -0.0009(8)

loop_
_atom_type_symbol
_atom_type_description
_atom_type_scat_dispersion_real
_atom_type_scat_dispersion_imag
_atom_type_scat_source
C C 0.0033 0.0016 'International Tables Vol C Tables 4.2.6.8 and 6.1.1.4'
H H 0.0000 0.0000 'International Tables Vol C Tables 4.2.6.8 and 6.1.1.4'
N N 0.0061 0.0033 'International Tables Vol C Tables 4.2.6.8 and 6.1.1.4'
O O 0.0106 0.0060 'International Tables Vol C Tables 4.2.6.8 and 6.1.1.4'

loop_
_geom_angle_atom_site_label_1
_geom_angle_atom_site_label_2
_geom_angle_atom_site_label_3
_geom_angle
_geom_angle_site_symmetry_1
_geom_angle_site_symmetry_3
C13 C16 H16A 109.5 . .
C13 C16 H16B 109.5 . .
H16A C16 H16B 109.5 . .
C13 C16 H16C 109.5 . .
H16A C16 H16C 109.5 . .
H16B C16 H16C 109.5 . .
C1 N2 C3 107.79(14) . .
C1 N2 C10 126.91(14) . .
C3 N2 C10 125.30(14) . .
C1 N1 C2 107.77(14) . .
C22 O1 H1 109.5 . .
C12 C13 C14 117.53(17) . .
C12 C13 C16 120.87(19) . .
C14 C13 C16 121.59(19) . .
C13 C12 C11 121.44(18) . .
C13 C12 H12 119.3 . .
C11 C12 H12 119.3 . .
C10 C11 C12 119.36(17) . .
C10 C11 H11 120.3 . .
C12 C11 H11 120.3 . .
C15 C10 C11 120.29(16) . .
C15 C10 N2 119.95(15) . .
C11 C10 N2 119.58(15) . .
C2 C3 N2 105.63(15) . .
C2 C3 C4 131.81(16) . .
N2 C3 C4 122.49(15) . .
C3 C2 N1 109.29(15) . .
C3 C2 C23 131.28(17) . .
N1 C2 C23 119.41(15) . .
C28 C23 C24 117.96(17) . .
C28 C23 C2 123.10(17) . .
C24 C23 C2 118.93(17) . .
C23 C28 C27 120.3(2) . .
C23 C28 H28 119.9 . .
C27 C28 H28 119.9 . .
C26 C27 C28 120.6(2) . .
C26 C27 H27 119.7 . .
C28 C27 H27 119.7 . .
C25 C26 C27 119.72(19) . .
C25 C26 H26 120.1 . .
C27 C26 H26 120.1 . .
C15 C14 C13 121.61(17) . .
C15 C14 H14 119.2 . .
C13 C14 H14 119.2 . .
C10 C15 C14 119.55(17) . .
C10 C15 H15 120.2 . .
C14 C15 H15 120.2 . .
N1 C1 N2 109.50(15) . .
N1 C1 C17 121.78(16) . .
N2 C1 C17 128.71(15) . .
C26 C25 C24 120.1(2) . .
C26 C25 H25 119.9 . .
C24 C25 H25 119.9 . .
C25 C24 C23 121.31(19) . .
C25 C24 H24 119.3 . .
C23 C24 H24 119.3 . .
C9 C4 C5 118.14(18) . .
C9 C4 C3 120.65(16) . .
C5 C4 C3 121.18(17) . .
C6 C5 C4 120.7(2) . .
C6 C5 H5 119.7 . .
C4 C5 H5 119.7 . .
C7 C6 C5 120.4(2) . .
C7 C6 H6 119.8 . .
C5 C6 H6 119.8 . .
C8 C7 C6 119.7(2) . .
C8 C7 H7 120.2 . .
C6 C7 H7 120.2 . .
C7 C8 C9 120.2(2) . .
C7 C8 H8 119.9 . .
C9 C8 H8 119.9 . .
C8 C9 C4 120.84(19) . .
C8 C9 H9 119.6 . .
C4 C9 H9 119.6 . .
C18 C17 C22 116.90(17) . .
C18 C17 C1 124.53(17) . .
C22 C17 C1 118.53(16) . .
C19 C18 C17 122.2(2) . .
C19 C18 H18 118.9 . .
C17 C18 H18 118.9 . .
C20 C19 C18 119.9(2) . .
C20 C19 H19 120.0 . .
C18 C19 H19 120.0 . .
C21 C20 C19 119.5(2) . .
C21 C20 H20 120.2 . .
C19 C20 H20 120.2 . .
C20 C21 C22 121.6(2) . .
C20 C21 H21 119.2 . .
C22 C21 H21 119.2 . .
O1 C22 C21 117.37(18) . .
O1 C22 C17 122.82(17) . .
C21 C22 C17 119.81(18) . .

loop_
_geom_bond_atom_site_label_1
_geom_bond_atom_site_label_2
_geom_bond_distance
_geom_bond_site_symmetry_2
C16 C13 1.506(3) .
C16 H16A 0.9600 .
C16 H16B 0.9600 .
C16 H16C 0.9600 .
N2 C1 1.375(2) .
N2 C3 1.395(2) .
N2 C10 1.445(2) .
N1 C1 1.326(2) .
N1 C2 1.379(2) .
O1 C22 1.356(2) .
O1 H1 0.8200 .
C13 C12 1.383(3) .
C13 C14 1.386(3) .
C12 C11 1.384(2) .
C12 H12 0.9300 .
C11 C10 1.376(2) .
C11 H11 0.9300 .
C10 C15 1.372(2) .
C3 C2 1.374(2) .
C3 C4 1.476(2) .
C2 C23 1.477(2) .
C23 C28 1.389(3) .
C23 C24 1.389(3) .
C28 C27 1.392(3) .
C28 H28 0.9300 .
C27 C26 1.372(3) .
C27 H27 0.9300 .
C26 C25 1.368(3) .
C26 H26 0.9300 .
C14 C15 1.377(3) .
C14 H14 0.9300 .
C15 H15 0.9300 .
C1 C17 1.468(2) .
C25 C24 1.383(3) .
C25 H25 0.9300 .
C24 H24 0.9300 .
C4 C9 1.382(3) .
C4 C5 1.386(2) .
C5 C6 1.377(3) .
C5 H5 0.9300 .
C6 C7 1.370(3) .
C6 H6 0.9300 .
C7 C8 1.368(3) .
C7 H7 0.9300 .
C8 C9 1.379(3) .
C8 H8 0.9300 .
C9 H9 0.9300 .
C17 C18 1.391(2) .
C17 C22 1.411(3) .
C18 C19 1.376(3) .
C18 H18 0.9300 .
C19 C20 1.371(3) .
C19 H19 0.9300 .
C20 C21 1.362(3) .
C20 H20 0.9300 .
C21 C22 1.385(3) .
C21 H21 0.9300 .
